data_2011091
loop_
_publ_author_name
'Ruggiero, Silvana Guilardi'
'Gambardella, Maria Teresa do Prado'
'Branco, Marcelo Cardoso'
'Demuner, Antonio Jacinto'
'Barbosa, Luis Claudio A.'
'Pil\'o-Veloso, Dorila'

_publ_section_title
;
 21\a-Fluoro-7-norvouacapane-17\b,21\a-lactone
;
_journal_issue 7
_journal_name_full 'Acta Crystallographica Section C'
_journal_page_first 868
_journal_page_last 869
_journal_paper_doi 10.1107/S0108270100004790
_journal_volume 56
_journal_year 2000
_chemical_formula_moiety 'C20 H25 F O3'
_chemical_formula_sum 'C20 H25 F O3'
_chemical_formula_weight 332.40
_chemical_name_systematic
;
21\a-fluoro-7-norvouacapane-17\b,21\a-lactone
;
_space_group_IT_number 4
_symmetry_cell_setting monoclinic
_symmetry_space_group_name_Hall 'P 2yb'
_symmetry_space_group_name_H-M 'P 1 21 1'
_cell_angle_alpha 90.00
_cell_angle_beta 101.690(10)
_cell_angle_gamma 90.00
_cell_formula_units_Z 2
_cell_length_a 9.4400(10)
_cell_length_b 9.3660(10)
_cell_length_c 9.7410(10)
_cell_measurement_reflns_used 25
_cell_measurement_temperature 293(2)
_cell_measurement_theta_max 18.31
_cell_measurement_theta_min 10.31
_cell_volume 843.39(16)
_computing_cell_refinement 'CAD-4 Software'
_computing_data_collection 'CAD-4 Software (Enraf Nonius, 1989)'
_computing_data_reduction 'SDP (Fair, 1990)'
_computing_molecular_graphics 'ORTEPIII (Burnett & Johnson, 1996)'
_computing_publication_material SHELXL97
_computing_structure_refinement 'SHELXL97 (Sheldrick, 1997)'
_computing_structure_solution 'SHELXS86 (Sheldrick, 1990)'
_diffrn_measurement_device_type 'Enraf-Nonius CAD-4'
_diffrn_measurement_method \w/2\q
_diffrn_radiation_monochromator graphite
_diffrn_radiation_source 'fine-focus sealed tube'
_diffrn_radiation_type MoK\a
_diffrn_radiation_wavelength .71073
_diffrn_reflns_av_R_equivalents .031
_diffrn_reflns_av_sigmaI/netI .022
_diffrn_reflns_limit_h_max 11
_diffrn_reflns_limit_h_min 0
_diffrn_reflns_limit_k_max 0
_diffrn_reflns_limit_k_min -11
_diffrn_reflns_limit_l_max 11
_diffrn_reflns_limit_l_min -12
_diffrn_reflns_number 1920
_diffrn_reflns_theta_max 26.29
_diffrn_reflns_theta_min 2.74
_diffrn_standards_decay_% 1
_diffrn_standards_interval_time 120
_diffrn_standards_number 3
_exptl_absorpt_coefficient_mu .094
_exptl_absorpt_correction_T_max .993
_exptl_absorpt_correction_T_min .961
_exptl_absorpt_correction_type psi-scan
_exptl_absorpt_process_details '(North et al., 1968)'
_exptl_crystal_colour colourless
_exptl_crystal_density_diffrn 1.309
_exptl_crystal_density_meas ?
_exptl_crystal_density_method none
_exptl_crystal_description plate
_exptl_crystal_F_000 356
_exptl_crystal_size_max .45
_exptl_crystal_size_mid .40
_exptl_crystal_size_min .08
_refine_diff_density_max .14
_refine_diff_density_min -.19
_refine_ls_abs_structure_details 'Flack H D (1983), Acta Cryst. A39, 876-881'
_refine_ls_abs_structure_Flack -.6(12)
_refine_ls_extinction_method none
_refine_ls_goodness_of_fit_ref 1.111
_refine_ls_hydrogen_treatment constr
_refine_ls_matrix_type full
_refine_ls_number_parameters 218
_refine_ls_number_reflns 1813
_refine_ls_number_restraints 1
_refine_ls_restrained_S_all 1.111
_refine_ls_R_factor_all .048
_refine_ls_R_factor_gt .035
_refine_ls_shift/su_max .000
_refine_ls_shift/su_mean .000
_refine_ls_structure_factor_coef Fsqd
_refine_ls_weighting_details 'w = 1/[\s^2^(Fo^2^)+(0.0491P)^2^+0.1231P] where P=(Fo^2^+2Fc^2^)/3'
_refine_ls_weighting_scheme calc
_refine_ls_wR_factor_ref .097
_reflns_number_gt 1571
_reflns_number_total 1813
_reflns_threshold_expression I>2\s(I)
_cod_data_source_file da1124.cif
_cod_data_source_block III
_cod_depositor_comments
;
The following automatic conversions were performed:

'_exptl_crystal_density_meas' value 'not measured' was changed to '?'
- the value is perceived as not measured.

Automatic conversion script
Id: cif_fix_values 3008 2015-01-20 13:52:24Z robertas 

The following automatic conversions were performed:

'_refine_ls_weighting_scheme' value 'calc w =
1/[\s^2^(Fo^2^)+(0.0491P)^2^+0.1231P] where P=(Fo^2^+2Fc^2^)/3' was
changed to 'calc'. New tag '_refine_ls_weighting_details' was
created. The value of the new tag was set to 'w =
1/[\s^2^(Fo^2^)+(0.0491P)^2^+0.1231P] where P=(Fo^2^+2Fc^2^)/3'.

Automatic conversion script
Id: cif_fix_values 3143 2015-03-26 13:38:13Z robertas 
;
_cod_original_cell_volume 843.4(2)
_cod_original_sg_symbol_H-M 'P 21'
_cod_database_code 2011091
_cod_database_fobs_code 2011091

loop_
_symmetry_equiv_pos_as_xyz
'x, y, z'
'-x, y+1/2, -z'

loop_
_atom_site_label
_atom_site_fract_x
_atom_site_fract_y
_atom_site_fract_z
_atom_site_U_iso_or_equiv
_atom_site_adp_type
_atom_site_calc_flag
_atom_site_refinement_flags
_atom_site_occupancy
_atom_site_disorder_assembly
_atom_site_disorder_group
_atom_site_type_symbol
F .90740(17) .2733(2) .65624(19) .0620(5) Uani d . 1 . . F
O1 .8964(2) -.3908(2) .7621(2) .0574(6) Uani d . 1 . . O
O2 .7468(2) .0673(3) .9568(2) .0634(6) Uani d . 1 . . O
O3 .8758(2) .2340(2) .8779(2) .0552(5) Uani d . 1 . . O
C1 1.3326(3) -.0233(3) .5930(3) .0474(6) Uani d . 1 . . C
H11 1.2616 -.0167 .5060 .057 Uiso calc R 1 . . H
H12 1.3728 -.1190 .5998 .057 Uiso calc R 1 . . H
C2 1.4535(3) .0857(4) .5916(3) .0546(7) Uani d . 1 . . C
H21 1.5288 .0725 .6745 .066 Uiso calc R 1 . . H
H22 1.4956 .0691 .5101 .066 Uiso calc R 1 . . H
C3 1.3974(3) .2385(3) .5882(3) .0523(7) Uani d . 1 . . C
H31 1.3318 .2538 .4990 .063 Uiso calc R 1 . . H
H32 1.4786 .3028 .5921 .063 Uiso calc R 1 . . H
C4 1.3186(3) .2792(3) .7064(3) .0413(6) Uani d . 1 . . C
C5 1.2049(3) .1618(3) .7090(2) .0336(5) Uani d . 1 . . C
H51 1.1390 .1690 .6175 .040 Uiso calc R 1 . . H
C6 1.1046(3) .1656(3) .8168(2) .0350(5) Uani d . 1 . . C
H61 1.1649 .1832 .9096 .042 Uiso calc R 1 . . H
C8 1.0472(2) .0123(3) .8146(2) .0335(5) Uani d . 1 . . C
H81 1.0831 -.0300 .9071 .040 Uiso calc R 1 . . H
C9 1.1124(3) -.0711(3) .7075(2) .0357(5) Uani d . 1 . . C
H91 1.0538 -.0493 .6148 .043 Uiso calc R 1 . . H
C10 1.2590(2) .0040(3) .7170(2) .0355(5) Uani d . 1 . . C
C11 1.0972(3) -.2314(3) .7314(3) .0477(6) Uani d . 1 . . C
H111 1.1096 -.2847 .6493 .057 Uiso calc R 1 . . H
H112 1.1697 -.2630 .8110 .057 Uiso calc R 1 . . H
C12 .9489(3) -.2542(3) .7589(3) .0447(6) Uani d . 1 . . C
C13 .8498(3) -.1591(3) .7835(3) .0409(6) Uani d . 1 . . C
C14 .8819(2) -.0014(3) .7811(3) .0373(5) Uani d . 1 . . C
H141 .8466 .0336 .6855 .045 Uiso calc R 1 . . H
C15 .7268(3) -.2401(4) .8025(3) .0485(7) Uani d . 1 . . C
H151 .6405 -.2044 .8206 .058 Uiso calc R 1 . . H
C16 .7606(4) -.3776(4) .7893(3) .0565(8) Uani d . 1 . . C
H161 .6998 -.4538 .7976 .068 Uiso calc R 1 . . H
C17 .8255(3) .0949(3) .8791(3) .0458(6) Uani d . 1 . . C
C18 1.2420(4) .4220(4) .6681(4) .0596(8) Uani d . 1 . . C
H181 1.3115 .4925 .6541 .089 Uiso calc R 1 . . H
H182 1.1961 .4518 .7427 .089 Uiso calc R 1 . . H
H183 1.1703 .4112 .5834 .089 Uiso calc R 1 . . H
C19 1.4264(3) .3014(4) .8455(3) .0549(7) Uani d . 1 . . C
H191 1.4836 .3850 .8390 .082 Uiso calc R 1 . . H
H192 1.4886 .2197 .8646 .082 Uiso calc R 1 . . H
H193 1.3745 .3135 .9199 .082 Uiso calc R 1 . . H
C20 1.3605(3) -.0374(3) .8550(3) .0483(7) Uani d . 1 . . C
H201 1.3228 -.0008 .9325 .072 Uiso calc R 1 . . H
H202 1.4548 .0022 .8573 .072 Uiso calc R 1 . . H
H203 1.3675 -.1395 .8617 .072 Uiso calc R 1 . . H
C21 .9790(3) .2700(3) .7957(3) .0474(6) Uani d . 1 . . C
H211 1.0169 .3656 .8226 .057 Uiso calc R 1 . . H

loop_
_atom_site_aniso_label
_atom_site_aniso_U_11
_atom_site_aniso_U_22
_atom_site_aniso_U_33
_atom_site_aniso_U_12
_atom_site_aniso_U_13
_atom_site_aniso_U_23
F .0583(10) .0536(11) .0704(10) .0184(9) .0041(8) .0180(9)
O1 .0713(15) .0360(12) .0676(13) -.0094(10) .0203(11) .0007(9)
O2 .0562(12) .0694(16) .0733(14) -.0052(11) .0341(10) -.0162(12)
O3 .0521(11) .0424(11) .0768(14) .0061(9) .0265(10) -.0139(10)
C1 .0484(14) .0462(16) .0520(15) .0017(13) .0205(11) -.0066(13)
C2 .0578(17) .0576(18) .0563(16) -.0043(15) .0302(13) -.0097(15)
C3 .0607(17) .0528(18) .0484(15) -.0126(14) .0226(13) -.0025(13)
C4 .0485(13) .0370(14) .0410(12) -.0040(12) .0150(10) -.0025(11)
C5 .0371(12) .0322(12) .0309(11) .0015(10) .0055(9) -.0008(10)
C6 .0386(12) .0327(12) .0334(11) .0039(10) .0063(9) -.0001(10)
C8 .0353(11) .0332(12) .0313(10) .0055(10) .0049(9) .0004(9)
C9 .0381(12) .0313(13) .0382(12) .0055(10) .0089(10) .0008(10)
C10 .0394(12) .0349(13) .0332(11) .0077(11) .0100(9) .0010(10)
C11 .0498(14) .0315(14) .0648(16) .0057(12) .0186(12) -.0007(13)
C12 .0536(15) .0293(14) .0509(15) -.0039(11) .0102(12) .0011(11)
C13 .0419(13) .0413(15) .0383(13) -.0013(11) .0057(10) -.0019(11)
C14 .0361(12) .0362(14) .0384(12) .0031(10) .0048(9) .0002(11)
C15 .0479(14) .0551(18) .0428(13) -.0101(13) .0098(11) -.0010(13)
C16 .0637(19) .056(2) .0518(15) -.0189(15) .0167(14) .0010(14)
C17 .0353(12) .0496(17) .0527(14) .0060(12) .0091(11) -.0072(13)
C18 .071(2) .0365(16) .074(2) -.0020(15) .0216(16) .0073(15)
C19 .0509(15) .061(2) .0534(15) -.0170(15) .0117(12) -.0140(14)
C20 .0361(12) .0551(17) .0530(14) .0100(12) .0071(10) .0110(13)
C21 .0488(14) .0342(14) .0605(16) .0059(13) .0142(12) -.0015(13)

loop_
_atom_type_symbol
_atom_type_description
_atom_type_scat_dispersion_real
_atom_type_scat_dispersion_imag
_atom_type_scat_source
F F .0171 .0103 'International Tables Vol C Tables 4.2.6.8 and 6.1.1.4'
O O .0106 .0060 'International Tables Vol C Tables 4.2.6.8 and 6.1.1.4'
C C .0033 .0016 'International Tables Vol C Tables 4.2.6.8 and 6.1.1.4'
H H .0000 .0000 'International Tables Vol C Tables 4.2.6.8 and 6.1.1.4'

loop_
_geom_angle_atom_site_label_1
_geom_angle_atom_site_label_2
_geom_angle_atom_site_label_3
_geom_angle
_geom_angle_publ_flag
C16 O1 C12 106.1(2) no
C17 O3 C21 120.2(2) yes
C10 C1 C2 110.6(2) no
C3 C2 C1 111.7(2) no
C2 C3 C4 115.8(2) no
C18 C4 C19 107.0(2) no
C18 C4 C3 108.1(2) no
C19 C4 C3 111.0(2) no
C18 C4 C5 109.4(2) no
C19 C4 C5 114.9(2) no
C3 C4 C5 106.2(2) no
C4 C5 C6 121.2(2) yes
C4 C5 C10 117.0(2) yes
C6 C5 C10 103.10(19) yes
C21 C6 C8 109.7(2) yes
C21 C6 C5 119.4(2) yes
C8 C6 C5 103.42(19) yes
C9 C8 C14 110.21(19) yes
C9 C8 C6 107.32(19) yes
C14 C8 C6 114.99(19) yes
C8 C9 C11 109.5(2) yes
C8 C9 C10 101.96(19) yes
C11 C9 C10 123.4(2) yes
C1 C10 C20 110.3(2) no
C1 C10 C9 115.0(2) yes
C20 C10 C9 109.3(2) no
C1 C10 C5 108.4(2) yes
C20 C10 C5 115.0(2) no
C9 C10 C5 98.53(18) no
C12 C11 C9 106.7(2) no
C13 C12 O1 110.2(2) no
C13 C12 C11 130.3(3) no
O1 C12 C11 119.5(2) no
C12 C13 C15 106.4(3) no
C12 C13 C14 119.7(2) no
C15 C13 C14 133.8(3) no
C17 C14 C13 119.0(2) yes
C17 C14 C8 107.1(2) yes
C13 C14 C8 106.1(2) yes
C16 C15 C13 106.4(3) no
C15 C16 O1 110.9(3) no
O2 C17 O3 117.9(3) yes
O2 C17 C14 128.7(3) yes
O3 C17 C14 113.3(2) yes
F C21 O3 107.6(2) yes
F C21 C6 111.0(2) yes
O3 C21 C6 112.1(2) yes

loop_
_geom_bond_atom_site_label_1
_geom_bond_atom_site_label_2
_geom_bond_site_symmetry_2
_geom_bond_distance
_geom_bond_publ_flag
F C21 . 1.390(3) yes
O1 C16 . 1.366(4) no
O1 C12 . 1.375(3) no
O2 C17 . 1.192(3) yes
O3 C17 . 1.387(4) yes
O3 C21 . 1.421(3) yes
C1 C10 . 1.532(3) no
C1 C2 . 1.533(4) no
C2 C3 . 1.524(5) no
C3 C4 . 1.540(3) no
C4 C18 . 1.530(4) no
C4 C19 . 1.536(4) no
C4 C5 . 1.540(4) no
C5 C6 . 1.550(3) yes
C5 C10 . 1.560(3) yes
C6 C21 . 1.518(3) yes
C6 C8 . 1.533(4) yes
C8 C9 . 1.528(3) yes
C8 C14 . 1.533(3) yes
C9 C11 . 1.531(4) yes
C9 C10 . 1.539(3) yes
C10 C20 . 1.535(3) no
C11 C12 . 1.493(4) no
C12 C13 . 1.347(4) no
C13 C15 . 1.430(4) no
C13 C14 . 1.509(4) yes
C14 C17 . 1.488(4) yes
C15 C16 . 1.338(5) no

loop_
_geom_torsion_atom_site_label_1
_geom_torsion_atom_site_label_2
_geom_torsion_atom_site_label_3
_geom_torsion_atom_site_label_4
_geom_torsion
_geom_torsion_publ_flag
C10 C1 C2 C3 -56.4(3) no
C1 C2 C3 C4 55.4(3) no
C2 C3 C4 C18 -167.6(3) no
C2 C3 C4 C19 75.3(3) no
C2 C3 C4 C5 -50.3(3) no
C18 C4 C5 C6 -64.3(3) no
C19 C4 C5 C6 56.1(3) no
C3 C4 C5 C6 179.3(2) no
C18 C4 C5 C10 168.3(2) no
C19 C4 C5 C10 -71.3(3) no
C3 C4 C5 C10 51.9(3) no
C4 C5 C6 C21 75.3(3) no
C10 C5 C6 C21 -151.3(2) no
C4 C5 C6 C8 -162.5(2) no
C10 C5 C6 C8 -29.1(2) no
C21 C6 C8 C9 127.5(2) no
C5 C6 C8 C9 -.9(2) no
C21 C6 C8 C14 4.5(3) no
C5 C6 C8 C14 -123.85(19) no
C14 C8 C9 C11 -71.1(3) no
C6 C8 C9 C11 163.0(2) no
C14 C8 C9 C10 156.75(19) no
C6 C8 C9 C10 30.9(2) no
C2 C1 C10 C20 -71.4(3) no
C2 C1 C10 C9 164.4(2) no
C2 C1 C10 C5 55.3(3) no
C8 C9 C10 C1 -162.5(2) no
C11 C9 C10 C1 74.3(3) no
C8 C9 C10 C20 72.9(2) no
C11 C9 C10 C20 -50.4(3) no
C8 C9 C10 C5 -47.5(2) no
C11 C9 C10 C5 -170.8(2) no
C4 C5 C10 C1 -56.6(3) no
C6 C5 C10 C1 167.69(19) no
C4 C5 C10 C20 67.4(3) no
C6 C5 C10 C20 -68.4(2) no
C4 C5 C10 C9 -176.55(19) no
C6 C5 C10 C9 47.7(2) no
C8 C9 C11 C12 42.3(3) no
C10 C9 C11 C12 162.1(2) no
C16 O1 C12 C13 .1(3) no
C16 O1 C12 C11 179.9(3) no
C9 C11 C12 C13 -10.6(4) no
C9 C11 C12 O1 169.7(2) no
O1 C12 C13 C15 -.4(3) no
C11 C12 C13 C15 179.9(3) no
O1 C12 C13 C14 -178.3(2) no
C11 C12 C13 C14 2.0(4) no
C12 C13 C14 C17 -145.5(3) no
C15 C13 C14 C17 37.2(4) no
C12 C13 C14 C8 -24.8(3) no
C15 C13 C14 C8 157.9(3) no
C9 C8 C14 C17 -173.8(2) no
C6 C8 C14 C17 -52.3(3) no
C9 C8 C14 C13 58.2(2) no
C6 C8 C14 C13 179.6(2) no
C12 C13 C15 C16 .5(3) no
C14 C13 C15 C16 178.0(3) no
C13 C15 C16 O1 -.4(3) no
C12 O1 C16 C15 .2(3) no
C21 O3 C17 O2 174.9(2) no
C21 O3 C17 C14 -4.1(4) no
C13 C14 C17 O2 -5.8(4) no
C8 C14 C17 O2 -125.9(3) no
C13 C14 C17 O3 173.1(2) no
C8 C14 C17 O3 53.0(3) no
C17 O3 C21 F 74.3(3) no
C17 O3 C21 C6 -48.0(3) no
C8 C6 C21 F -75.9(3) no
C5 C6 C21 F 43.1(3) no
C8 C6 C21 O3 44.5(3) no
C5 C6 C21 O3 163.5(2) no

loop_
_cod_related_entry_id
_cod_related_entry_database
_cod_related_entry_code
1 ChemSpider 8981796
